data_1007196
loop_
_publ_author_name
'Averbuch-Pouchot, M T'
'Durif, A'

_publ_section_title
;
Crystal chemistry of cyclo-hexaphosphates. XIII.Structure of silver
lithium cyclo-hexaphosphate dihydrate
;
_journal_coden_ASTM ACSCEE
_journal_name_full 'Acta Crystallographica C (39,1983-)'
_journal_page_first 1150
_journal_page_last 1152
_journal_volume 47
_journal_year 1991
_chemical_formula_structural 'Ag4 Li2 (P6 O18) (H2 O)2'
_chemical_formula_sum 'Ag4 H4 Li2 O20 P6'
_chemical_name_systematic
;
Tetrasilver dilithium cyclo-hexaphosphate dihydrate
;
_space_group_IT_number 2
_symmetry_cell_setting triclinic
_symmetry_Int_Tables_number 2
_symmetry_space_group_name_Hall '-P 1'
_symmetry_space_group_name_H-M 'P -1'
_cell_angle_alpha 107.47(3)
_cell_angle_beta 106.09(3)
_cell_angle_gamma 72.64(3)
_cell_formula_units_Z 1
_cell_length_a 8.408(2)
_cell_length_b 7.602(2)
_cell_length_c 7.566(2)
_cell_volume 430.8
_refine_ls_R_factor_all 0.033
_cod_original_formula_sum 'H4 Ag4 Li2 O20 P6'
_cod_database_code 1007196

loop_
_symmetry_equiv_pos_as_xyz
x,y,z
-x,-y,-z

loop_
_atom_site_label
_atom_site_type_symbol
_atom_site_symmetry_multiplicity
_atom_site_Wyckoff_symbol
_atom_site_fract_x
_atom_site_fract_y
_atom_site_fract_z
_atom_site_occupancy
_atom_site_attached_hydrogens
_atom_site_calc_flag
Ag1 Ag1+ 2 i 0.59886(3) 0.43519(4) 0.33443(4) 1. 0 d
Ag2 Ag1+ 2 i 0.01486(4) 0.69332(4) 0.41424(5) 1. 0 d
Li1 Li1+ 2 i 0.6644(7) 0.7130(9) 0.0867(9) 1. 0 d
P1 P5+ 2 i 0.73148(9) 0.7614(1) 0.7368(1) 1. 0 d
P2 P5+ 2 i 0.90706(9) 0.2881(1) 0.0999(1) 1. 0 d
P3 P5+ 2 i 0.67323(9) 0.1752(1) 0.7404(1) 1. 0 d
O1 O2- 2 i 0.6047(3) 0.7386(4) 0.8246(4) 1. 0 d
O2 O2- 2 i 0.7840(3) 0.6154(4) 0.5682(4) 1. 0 d
O3 O2- 2 i 0.6706(4) 0.9572(3) 0.6772(4) 1. 0 d
O4 O2- 2 i 0.8943(3) 0.7851(3) 0.9016(3) 1. 0 d
O5 O2- 2 i 0.6933(4) 0.2200(4) 0.5714(4) 1. 0 d
O6 O2- 2 i 0.5288(3) 0.2910(4) 0.8304(4) 1. 0 d
O7 O2- 2 i 0.8483(3) 0.1725(3) 0.8900(4) 1. 0 d
O8 O2- 2 i 0.8672(3) 0.2125(3) 0.2382(4) 1. 0 d
O9 O2- 2 i 0.8513(3) 0.4952(3) 0.1152(4) 1. 0 d
O10 O2- 2 i 0.2201(3) 0.0899(3) 0.7261(3) 1. 2 d
H1 H1+ 2 i 0.196(8) 0.020(9) 0.77(1) 1. 0 d
H2 H1+ 2 i 0.710(8) 0.982(9) 0.31(1) 1. 0 d

loop_
_atom_type_symbol
_atom_type_oxidation_number
Ag1+ 1.000
Li1+ 1.000
P5+ 5.000
O2- -2.000
H1+ 1.000
